data_7100140
loop_
_publ_author_name
'A. Carty'
'Todd Graham'
'Konstantin A. Udachin'

_publ_section_title
;
Reactivity of Electrophilic m2-Phosphinidene Complexes
with Heterocumulenes: Formation of the First s-p-Aminophosphaimine
Complexes [Mn2(CO)8{m-h1,h2-P(NiPr2)=NR}] and Diazoalkane Insertions
into Metal-Phosphorus Bonds.
;
_journal_name_full 'Chemical Communications'
_journal_paper_doi 10.1039/b505472a
_journal_year 2005
_chemical_formula_sum 'C17 H23 Mn2 N2 O8 P Si'
_chemical_formula_weight 552.31
_space_group_IT_number 14
_symmetry_cell_setting monoclinic
_symmetry_space_group_name_Hall '-P 2ybc'
_symmetry_space_group_name_H-M 'P 1 21/c 1'
_cell_angle_alpha 90.00
_cell_angle_beta 113.0100(10)
_cell_angle_gamma 90.00
_cell_formula_units_Z 4
_cell_length_a 15.7307(13)
_cell_length_b 10.5029(8)
_cell_length_c 15.5917(13)
_cell_measurement_temperature 125(2)
_cell_volume 2371.1(3)
_diffrn_ambient_temperature 125(2)
_exptl_crystal_density_diffrn 1.547
_cod_original_sg_symbol_H-M 'P 21/c'
_cod_database_code 7100140

loop_
_symmetry_equiv_pos_as_xyz
'x, y, z'
'-x, y+1/2, -z+1/2'
'-x, -y, -z'
'x, -y-1/2, z-1/2'

loop_
_atom_site_label
_atom_site_type_symbol
_atom_site_fract_x
_atom_site_fract_y
_atom_site_fract_z
_atom_site_U_iso_or_equiv
_atom_site_adp_type
_atom_site_occupancy
_atom_site_symmetry_multiplicity
_atom_site_calc_flag
_atom_site_refinement_flags
_atom_site_disorder_assembly
_atom_site_disorder_group
Mn1 Mn 0.180875(11) 0.456641(16) 0.186823(11) 0.01633(5) Uani 1 1 d . . .
Mn2 Mn 0.376948(11) 0.429676(16) 0.293225(11) 0.01714(5) Uani 1 1 d . . .
P1 P 0.285486(18) 0.56000(2) 0.325935(19) 0.01540(6) Uani 1 1 d . . .
Si4 Si 0.12732(2) 0.45931(3) 0.38840(2) 0.01896(7) Uani 1 1 d . . .
N1 N 0.29655(6) 0.71502(9) 0.34461(6) 0.01740(17) Uani 1 1 d . . .
N2 N 0.19239(6) 0.50525(9) 0.32632(6) 0.01825(18) Uani 1 1 d . . .
O1 O -0.02125(6) 0.42775(10) 0.08871(7) 0.0379(2) Uani 1 1 d . . .
O2 O 0.19655(6) 0.17486(8) 0.22040(7) 0.02958(19) Uani 1 1 d . . .
O3 O 0.22303(7) 0.39962(9) 0.02205(6) 0.0309(2) Uani 1 1 d . . .
O4 O 0.14396(6) 0.72548(8) 0.11991(6) 0.02832(19) Uani 1 1 d . . .
O5 O 0.34532(7) 0.24324(10) 0.42274(7) 0.0356(2) Uani 1 1 d . . .
O6 O 0.40385(7) 0.21422(10) 0.18247(7) 0.0382(2) Uani 1 1 d . . .
O7 O 0.56556(6) 0.46550(10) 0.43559(7) 0.0334(2) Uani 1 1 d . . .
O8 O 0.41843(7) 0.60380(10) 0.16331(6) 0.0331(2) Uani 1 1 d . . .
C1 C 0.05672(8) 0.43755(11) 0.12888(9) 0.0245(2) Uani 1 1 d . . .
C2 C 0.19434(8) 0.28261(11) 0.21320(8) 0.0216(2) Uani 1 1 d . . .
C3 C 0.20698(8) 0.42227(11) 0.08589(8) 0.0219(2) Uani 1 1 d . . .
C4 C 0.16176(7) 0.62543(11) 0.14907(7) 0.0199(2) Uani 1 1 d . . .
C5 C 0.35510(8) 0.31426(11) 0.37244(8) 0.0237(2) Uani 1 1 d . . .
C6 C 0.39391(8) 0.29696(12) 0.22493(9) 0.0251(2) Uani 1 1 d . . .
C7 C 0.49301(8) 0.45143(11) 0.37993(8) 0.0226(2) Uani 1 1 d . . .
C8 C 0.40056(8) 0.54054(11) 0.21326(8) 0.0222(2) Uani 1 1 d . . .
C9 C 0.22214(8) 0.78495(11) 0.36197(8) 0.0206(2) Uani 1 1 d . . .
H9 H 0.1650 0.7320 0.3340 0.025 Uiso 1 1 calc R . .
C10 C 0.24305(9) 0.79389(12) 0.46587(9) 0.0279(2) Uani 1 1 d . . .
H10A H 0.2639 0.7108 0.4951 0.033 Uiso 1 1 calc R . .
H10B H 0.1871 0.8193 0.4747 0.033 Uiso 1 1 calc R . .
H10C H 0.2916 0.8573 0.4946 0.033 Uiso 1 1 calc R . .
C11 C 0.19865(9) 0.91486(11) 0.31547(9) 0.0261(2) Uani 1 1 d . . .
H11A H 0.2518 0.9718 0.3428 0.031 Uiso 1 1 calc R . .
H11B H 0.1455 0.9506 0.3252 0.031 Uiso 1 1 calc R . .
H11C H 0.1834 0.9058 0.2485 0.031 Uiso 1 1 calc R . .
C12 C 0.38257(8) 0.77729(11) 0.34756(8) 0.0221(2) Uani 1 1 d . . .
H12 H 0.4251 0.7067 0.3473 0.027 Uiso 1 1 calc R . .
C13 C 0.36778(9) 0.85781(13) 0.26086(10) 0.0298(3) Uani 1 1 d . . .
H13A H 0.3275 0.8118 0.2051 0.036 Uiso 1 1 calc R . .
H13B H 0.4275 0.8741 0.2569 0.036 Uiso 1 1 calc R . .
H13C H 0.3389 0.9389 0.2652 0.036 Uiso 1 1 calc R . .
C14 C 0.43317(9) 0.85237(13) 0.43694(10) 0.0314(3) Uani 1 1 d . . .
H14A H 0.3963 0.9268 0.4386 0.038 Uiso 1 1 calc R . .
H14B H 0.4932 0.8805 0.4386 0.038 Uiso 1 1 calc R . .
H14C H 0.4425 0.7980 0.4910 0.038 Uiso 1 1 calc R . .
C15 C 0.07294(9) 0.30150(12) 0.34618(9) 0.0292(3) Uani 1 1 d . . .
H15A H 0.0331 0.3073 0.2798 0.035 Uiso 1 1 calc R . .
H15B H 0.0360 0.2763 0.3814 0.035 Uiso 1 1 calc R . .
H15C H 0.1212 0.2379 0.3551 0.035 Uiso 1 1 calc R . .
C16 C 0.03235(9) 0.57496(13) 0.37263(11) 0.0320(3) Uani 1 1 d . . .
H16A H 0.0588 0.6578 0.3982 0.038 Uiso 1 1 calc R . .
H16B H -0.0056 0.5438 0.4053 0.038 Uiso 1 1 calc R . .
H16C H -0.0061 0.5840 0.3061 0.038 Uiso 1 1 calc R . .
C17 C 0.20260(10) 0.44460(13) 0.51437(9) 0.0309(3) Uani 1 1 d . . .
H17A H 0.2497 0.3794 0.5226 0.037 Uiso 1 1 calc R . .
H17B H 0.1650 0.4202 0.5492 0.037 Uiso 1 1 calc R . .
H17C H 0.2327 0.5264 0.5376 0.037 Uiso 1 1 calc R . .

loop_
_atom_site_aniso_label
_atom_site_aniso_U_11
_atom_site_aniso_U_22
_atom_site_aniso_U_33
_atom_site_aniso_U_23
_atom_site_aniso_U_13
_atom_site_aniso_U_12
Mn1 0.01504(8) 0.01724(8) 0.01629(8) 0.00007(6) 0.00566(6) -0.00113(6)
Mn2 0.01487(8) 0.01811(8) 0.01841(8) -0.00018(6) 0.00648(6) 0.00146(6)
P1 0.01445(12) 0.01580(12) 0.01617(13) 0.00038(9) 0.00623(10) 0.00001(9)
Si4 0.01731(14) 0.02138(15) 0.01997(15) 0.00271(11) 0.00921(12) -0.00019(11)
N1 0.0162(4) 0.0163(4) 0.0205(4) -0.0010(3) 0.0081(3) -0.0006(3)
N2 0.0172(4) 0.0206(4) 0.0177(4) 0.0004(3) 0.0076(3) -0.0016(3)
O1 0.0199(4) 0.0488(6) 0.0379(5) 0.0061(4) 0.0036(4) -0.0065(4)
O2 0.0338(5) 0.0202(4) 0.0336(5) 0.0005(4) 0.0119(4) -0.0025(3)
O3 0.0431(5) 0.0285(5) 0.0258(4) -0.0026(4) 0.0185(4) -0.0002(4)
O4 0.0352(5) 0.0237(4) 0.0254(4) 0.0041(3) 0.0112(4) 0.0048(4)
O5 0.0325(5) 0.0340(5) 0.0390(5) 0.0145(4) 0.0125(4) 0.0014(4)
O6 0.0306(5) 0.0367(5) 0.0451(6) -0.0173(5) 0.0124(4) 0.0032(4)
O7 0.0208(4) 0.0439(6) 0.0293(5) 0.0026(4) 0.0032(4) -0.0028(4)
O8 0.0329(5) 0.0413(5) 0.0268(4) 0.0057(4) 0.0134(4) -0.0047(4)
C1 0.0225(6) 0.0259(6) 0.0243(6) 0.0034(4) 0.0082(5) -0.0021(4)
C2 0.0206(5) 0.0244(6) 0.0195(5) -0.0017(4) 0.0076(4) -0.0027(4)
C3 0.0232(5) 0.0179(5) 0.0231(5) 0.0000(4) 0.0075(4) -0.0020(4)
C4 0.0187(5) 0.0242(5) 0.0175(5) -0.0014(4) 0.0079(4) 0.0002(4)
C5 0.0185(5) 0.0229(5) 0.0271(6) 0.0015(5) 0.0061(4) 0.0029(4)
C6 0.0175(5) 0.0278(6) 0.0287(6) -0.0030(5) 0.0074(4) 0.0013(4)
C7 0.0217(5) 0.0245(6) 0.0228(6) 0.0020(4) 0.0099(5) 0.0017(4)
C8 0.0175(5) 0.0272(6) 0.0203(5) -0.0018(4) 0.0055(4) 0.0013(4)
C9 0.0201(5) 0.0195(5) 0.0240(5) -0.0004(4) 0.0105(4) 0.0029(4)
C10 0.0345(6) 0.0270(6) 0.0257(6) -0.0018(5) 0.0157(5) 0.0048(5)
C11 0.0265(6) 0.0208(5) 0.0307(6) 0.0020(5) 0.0108(5) 0.0046(4)
C12 0.0183(5) 0.0198(5) 0.0291(6) -0.0010(4) 0.0103(4) -0.0029(4)
C13 0.0275(6) 0.0283(6) 0.0387(7) 0.0065(5) 0.0186(5) -0.0020(5)
C14 0.0239(6) 0.0272(6) 0.0380(7) -0.0077(5) 0.0064(5) -0.0058(5)
C15 0.0306(6) 0.0274(6) 0.0326(6) 0.0006(5) 0.0154(5) -0.0086(5)
C16 0.0237(6) 0.0338(7) 0.0439(8) 0.0050(6) 0.0191(6) 0.0053(5)
C17 0.0329(7) 0.0370(7) 0.0220(6) 0.0056(5) 0.0101(5) -0.0027(5)

loop_
_geom_bond_atom_site_label_1
_geom_bond_atom_site_label_2
_geom_bond_distance
_geom_bond_site_symmetry_2
_geom_bond_publ_flag
Mn1 C3 1.8113(12) . ?
Mn1 C1 1.8143(12) . ?
Mn1 C4 1.8551(12) . ?
Mn1 C2 1.8674(12) . ?
Mn1 N2 2.1717(9) . ?
Mn1 P1 2.4084(3) . ?
Mn1 Mn2 2.8888(3) . ?
Mn2 C7 1.8120(12) . ?
Mn2 C6 1.8358(12) . ?
Mn2 C8 1.8466(12) . ?
Mn2 C5 1.8560(12) . ?
Mn2 P1 2.1857(3) . ?
P1 N2 1.5756(9) . ?
P1 N1 1.6512(9) . ?
Si4 N2 1.7297(9) . ?
Si4 C17 1.8617(13) . ?
Si4 C15 1.8633(13) . ?
Si4 C16 1.8656(13) . ?
N1 C12 1.4873(13) . ?
N1 C9 1.4935(13) . ?
O1 C1 1.1431(15) . ?
O2 C2 1.1364(15) . ?
O3 C3 1.1435(15) . ?
O4 C4 1.1357(15) . ?
O5 C5 1.1356(15) . ?
O6 C6 1.1397(15) . ?
O7 C7 1.1416(15) . ?
O8 C8 1.1394(15) . ?
C9 C11 1.5213(16) . ?
C9 C10 1.5247(16) . ?
C12 C14 1.5265(17) . ?
C12 C13 1.5333(17) . ?
